data_4308322
loop_
_publ_author_name
'Marina A. Petrukhina'
'Colin Henck'
'Bo Li'
'Eric Block'
'Jin Jin'
'Shao-Zhong Zhang'
'Rodolphe Clerac'

_publ_section_title
;
Spirocyclic Sulfur and Selenium Ligands as Molecular Rigid Rods in
Coordination of Transition Metal Centers
;
_journal_name_full 'Inorganic Chemistry'
_journal_page_first 77
_journal_page_last 84
_journal_paper_doi 10.1021/ic040102g
_journal_volume 44
_journal_year 2005
_chemical_formula_moiety 'S Se C5 H8'
_chemical_formula_sum 'C5 H8 S Se'
_chemical_formula_weight 179.13
_chemical_melting_point 318
_chemical_name_systematic
;
  2-thia-6-selenaspiro[3.3]heptane
;
_space_group_IT_number 14
_symmetry_cell_setting monoclinic
_symmetry_space_group_name_Hall '-P 2ybc'
_symmetry_space_group_name_H-M 'P 1 21/c 1'
_atom_sites_solution_hydrogens difmap
_atom_sites_solution_primary direct
_atom_sites_solution_secondary difmap
_audit_creation_method SHELXL-97
_cell_angle_alpha 90.00
_cell_angle_beta 109.1230(10)
_cell_angle_gamma 90.00
_cell_formula_units_Z 4
_cell_length_a 5.8538(5)
_cell_length_b 19.4846(18)
_cell_length_c 5.8579(5)
_cell_measurement_reflns_used 4719
_cell_measurement_temperature 173(2)
_cell_measurement_theta_max 28.20
_cell_measurement_theta_min 3.14
_cell_volume 631.28(10)
_computing_cell_refinement 'SMART, SAINT'
_computing_data_collection SMART
_computing_data_reduction SAINT
_computing_molecular_graphics 'SHELXP-93 (Sheldrick, 1993)'
_computing_publication_material 'SHELXCIF-93 (Sheldrick, 1993)'
_computing_structure_refinement 'SHELXL-97 (Sheldrick, 1997)'
_computing_structure_solution 'SHELXS-97 (Sheldrick, 1990)'
_diffrn_ambient_temperature 173(2)
_diffrn_measured_fraction_theta_full 0.951
_diffrn_measured_fraction_theta_max 0.951
_diffrn_measurement_device_type 'Brucker SMART APEX CCD'
_diffrn_measurement_method '0.3 deg wide \w exposures'
_diffrn_radiation_monochromator graphite
_diffrn_radiation_source 'fine-focus sealed tube'
_diffrn_radiation_type MoK\a
_diffrn_radiation_wavelength 0.71073
_diffrn_reflns_av_R_equivalents 0.0210
_diffrn_reflns_av_sigmaI/netI 0.0179
_diffrn_reflns_limit_h_max 7
_diffrn_reflns_limit_h_min -7
_diffrn_reflns_limit_k_max 25
_diffrn_reflns_limit_k_min -24
_diffrn_reflns_limit_l_max 7
_diffrn_reflns_limit_l_min -7
_diffrn_reflns_number 5332
_diffrn_reflns_theta_full 28.29
_diffrn_reflns_theta_max 28.29
_diffrn_reflns_theta_min 2.09
_diffrn_standards_decay_% 0
_diffrn_standards_interval_count na
_diffrn_standards_interval_time na
_diffrn_standards_number 'none (area dectector data)'
_exptl_absorpt_coefficient_mu 6.149
_exptl_absorpt_correction_T_max 0.4395
_exptl_absorpt_correction_T_min 0.1455
_exptl_absorpt_correction_type 'multi-scan (SADABS)'
_exptl_crystal_colour colorless
_exptl_crystal_density_diffrn 1.885
_exptl_crystal_density_meas ?
_exptl_crystal_density_method .
_exptl_crystal_description block
_exptl_crystal_F_000 352
_exptl_crystal_size_max 0.51
_exptl_crystal_size_mid 0.16
_exptl_crystal_size_min 0.16
_refine_diff_density_max 0.426
_refine_diff_density_min -0.391
_refine_diff_density_rms 0.070
_refine_ls_extinction_coef 0.037(2)
_refine_ls_extinction_expression Fc^*^=kFc[1+0.001xFc^2^\l^3^/sin(2\q)]^-1/4^
_refine_ls_extinction_method SHELXL
_refine_ls_goodness_of_fit_ref 1.064
_refine_ls_hydrogen_treatment refall
_refine_ls_matrix_type full
_refine_ls_number_parameters 116
_refine_ls_number_reflns 1486
_refine_ls_number_restraints 0
_refine_ls_restrained_S_all 1.064
_refine_ls_R_factor_all 0.0197
_refine_ls_R_factor_gt 0.0186
_refine_ls_shift/su_max 0.031
_refine_ls_shift/su_mean 0.004
_refine_ls_structure_factor_coef Fsqd
_refine_ls_weighting_details 'calc w=1/[\s^2^(Fo^2^)+(0.0332P)^2^+0.1178P] where P=(Fo^2^+2Fc^2^)/3'
_refine_ls_weighting_scheme calc
_refine_ls_wR_factor_gt 0.0512
_refine_ls_wR_factor_ref 0.0516
_reflns_number_gt 1417
_reflns_number_total 1486
_reflns_threshold_expression >2sigma(I)
_cod_data_source_file ic040102g_3.cif
_cod_data_source_block '[SSeC5H8]_(3)'
_cod_database_code 4308322

loop_
_symmetry_equiv_pos_as_xyz
'x, y, z'
'-x, y+1/2, -z+1/2'
'-x, -y, -z'
'x, -y-1/2, z-1/2'

loop_
_atom_site_label
_atom_site_type_symbol
_atom_site_fract_x
_atom_site_fract_y
_atom_site_fract_z
_atom_site_U_iso_or_equiv
_atom_site_adp_type
_atom_site_occupancy
_atom_site_symmetry_multiplicity
_atom_site_calc_flag
_atom_site_refinement_flags
_atom_site_disorder_assembly
_atom_site_disorder_group
Se1 Se 0.3106(7) 0.69704(13) 0.9770(5) 0.0277(5) Uani 0.5953(10) 1 d P . .
S1 S 0.292(3) 0.6982(4) 0.9781(17) 0.0223(10) Uani 0.4047(10) 1 d P . .
Se2 Se -0.3450(4) 0.57397(17) 0.4040(6) 0.0290(8) Uani 0.4047(10) 1 d P . .
S2 S -0.3465(6) 0.5764(3) 0.4061(8) 0.0215(10) Uani 0.5953(10) 1 d P . .
C1 C 0.0339(3) 0.65127(8) 1.0213(3) 0.0252(3) Uani 1 1 d . . .
C2 C 0.2247(3) 0.62173(9) 0.7510(3) 0.0276(3) Uani 1 1 d . . .
H2A H 0.078(4) 0.6189(10) 1.155(3) 0.032(5) Uiso 1 1 d . . .
H2B H -0.083(4) 0.6807(10) 1.042(3) 0.029(5) Uiso 1 1 d . . .
C3 C -0.0289(2) 0.61823(7) 0.7715(2) 0.0187(3) Uani 1 1 d . . .
H3A H 0.318(4) 0.5867(12) 0.821(4) 0.043(6) Uiso 1 1 d . . .
H3B H 0.239(4) 0.6299(10) 0.596(4) 0.034(5) Uiso 1 1 d . . .
C4 C -0.1557(3) 0.54798(7) 0.7236(3) 0.0266(3) Uani 1 1 d . . .
H4A H -0.258(4) 0.5406(10) 0.824(4) 0.039(5) Uiso 1 1 d . . .
H4B H -0.055(4) 0.5082(11) 0.734(4) 0.039(5) Uiso 1 1 d . . .
C5 C -0.2152(3) 0.65750(7) 0.5645(3) 0.0248(3) Uani 1 1 d . . .
H5A H -0.337(4) 0.6825(11) 0.615(4) 0.035(5) Uiso 1 1 d . . .
H5B H -0.154(4) 0.6889(10) 0.474(4) 0.034(5) Uiso 1 1 d . . .

loop_
_atom_site_aniso_label
_atom_site_aniso_U_11
_atom_site_aniso_U_22
_atom_site_aniso_U_33
_atom_site_aniso_U_23
_atom_site_aniso_U_13
_atom_site_aniso_U_12
Se1 0.0250(7) 0.0298(7) 0.0246(6) 0.0004(4) 0.0031(3) -0.0086(4)
S1 0.0239(17) 0.0198(18) 0.0215(17) -0.0071(12) 0.0052(12) -0.0044(10)
Se2 0.0318(12) 0.0208(9) 0.0304(13) -0.0060(6) 0.0050(8) -0.0033(6)
S2 0.0135(14) 0.0300(18) 0.0183(16) -0.0034(10) 0.0014(10) -0.0036(9)
C1 0.0321(7) 0.0253(7) 0.0197(7) -0.0008(5) 0.0103(6) 0.0013(6)
C2 0.0207(7) 0.0361(8) 0.0269(7) -0.0054(6) 0.0089(6) -0.0007(6)
C3 0.0192(6) 0.0184(6) 0.0185(6) 0.0005(5) 0.0064(5) 0.0006(5)
C4 0.0293(7) 0.0188(7) 0.0301(7) 0.0020(5) 0.0076(6) -0.0011(6)
C5 0.0254(7) 0.0209(7) 0.0243(7) 0.0025(5) 0.0031(6) 0.0010(6)

loop_
_atom_type_symbol
_atom_type_description
_atom_type_scat_dispersion_real
_atom_type_scat_dispersion_imag
_atom_type_scat_source
C C 0.0033 0.0016 'International Tables Vol C Tables 4.2.6.8 and 6.1.1.4'
H H 0.0000 0.0000 'International Tables Vol C Tables 4.2.6.8 and 6.1.1.4'
S S 0.1246 0.1234 'International Tables Vol C Tables 4.2.6.8 and 6.1.1.4'
Se Se -0.0929 2.2259 'International Tables Vol C Tables 4.2.6.8 and 6.1.1.4'

loop_
_geom_angle_atom_site_label_1
_geom_angle_atom_site_label_2
_geom_angle_atom_site_label_3
_geom_angle
_geom_angle_site_symmetry_1
_geom_angle_site_symmetry_3
_geom_angle_publ_flag
C2 Se1 C1 72.59(12) . . y
C1 S1 C2 74.0(3) . . y
C4 Se2 C5 74.51(13) . . y
C5 S2 C4 75.36(17) . . y
C3 C1 S1 91.6(3) . . y
C3 C1 Se1 90.85(11) . . y
S1 C1 Se1 2.2(4) . . y
C3 C1 H2A 114.5(11) . . n
S1 C1 H2A 114.7(12) . . n
Se1 C1 H2A 113.2(12) . . n
C3 C1 H2B 115.3(12) . . n
S1 C1 H2B 112.4(13) . . n
Se1 C1 H2B 114.5(12) . . n
H2A C1 H2B 107.9(16) . . n
C3 C2 Se1 91.25(15) . . y
C3 C2 S1 88.0(4) . . y
Se1 C2 S1 3.3(6) . . y
C3 C2 H3A 113.2(15) . . n
Se1 C2 H3A 106.6(15) . . n
S1 C2 H3A 108.5(16) . . n
C3 C2 H3B 118.3(12) . . n
Se1 C2 H3B 116.2(12) . . n
S1 C2 H3B 117.4(13) . . n
H3A C2 H3B 109.8(19) . . n
C1 C3 C2 96.96(11) . . y
C1 C3 C4 119.95(12) . . y
C2 C3 C4 116.63(12) . . y
C1 C3 C5 115.46(11) . . y
C2 C3 C5 111.75(12) . . y
C4 C3 C5 97.09(11) . . y
C3 C4 Se2 91.90(13) . . y
C3 C4 S2 90.72(17) . . y
Se2 C4 S2 1.5(3) . . y
C3 C4 H4A 112.0(12) . . n
Se2 C4 H4A 110.9(13) . . n
S2 C4 H4A 110.5(13) . . n
C3 C4 H4B 117.2(13) . . n
Se2 C4 H4B 114.9(12) . . n
S2 C4 H4B 116.3(12) . . n
H4A C4 H4B 109.1(17) . . n
C3 C5 S2 92.36(16) . . y
C3 C5 Se2 91.67(13) . . y
S2 C5 Se2 0.8(2) . . y
C3 C5 H5A 114.0(12) . . n
S2 C5 H5A 110.2(12) . . n
Se2 C5 H5A 110.9(12) . . n
C3 C5 H5B 117.2(13) . . n
S2 C5 H5B 115.9(12) . . n
Se2 C5 H5B 115.9(12) . . n
H5A C5 H5B 106.8(17) . . n

loop_
_geom_bond_atom_site_label_1
_geom_bond_atom_site_label_2
_geom_bond_distance
_geom_bond_site_symmetry_2
_geom_bond_publ_flag
Se1 C2 1.929(3) . y
Se1 C1 1.940(4) . y
S1 C1 1.852(14) . y
S1 C2 1.950(7) . y
Se2 C4 1.906(3) . y
Se2 C5 1.909(4) . y
S2 C5 1.865(5) . y
S2 C4 1.912(5) . y
C1 C3 1.5293(19) . y
C1 H2A 0.971(19) . n
C1 H2B 0.93(2) . n
C2 C3 1.530(2) . y
C2 H3A 0.89(2) . n
C2 H3B 0.95(2) . n
C3 C4 1.5384(19) . y
C3 C5 1.5424(19) . y
C4 H4A 0.98(2) . n
C4 H4B 0.96(2) . n
C5 H5A 0.99(2) . n
C5 H5B 0.95(2) . n
